data_7248761
loop_
_publ_author_name
'Patel, Upendra Kumar'
'Tiwari, Punit'
'Tilak, Ragini'
'Joshi, Gaurav'
'Kumar, Roshan'
'Agarwal, Alka'

_publ_section_title
;
 Synthesis of ciprofloxacin-linked 1,2,3-triazole conjugates as potent
 antibacterial agents using click chemistry: exploring their function as
 DNA gyrase inhibitors via in silico- and in vitro-based studies
;
_journal_issue 24
_journal_name_full 'RSC Advances'
_journal_page_first 17051
_journal_page_last 17070
_journal_paper_doi 10.1039/D4RA01332H
_journal_volume 14
_journal_year 2024
_chemical_formula_moiety 'C33 H28 Cl F N6 O4'
_chemical_formula_sum 'C33 H28 Cl F N6 O4'
_chemical_formula_weight 627.06
_chemical_melting_point 463.0(10)
_chemical_name_systematic
'(1-(3-chlorophenyl)-1H-1,2,3-triazol-4-yl)methyl 7-(4-benzoylpiperazin-1-yl)-1-cyclopropyl-6-fluoro-4-oxo-1,4-dihydroquinoline-3-carboxylate'
_chemical_properties_physical Moisture-sensitive
_space_group_crystal_system triclinic
_space_group_IT_number 2
_space_group_name_Hall '-P 1'
_space_group_name_H-M_alt 'P -1'
_atom_sites_solution_hydrogens geom
_atom_sites_solution_primary dual
_audit_creation_date 2023-05-22
_audit_creation_method
;
Olex2 1.5
(compiled 2022.04.07 svn.rca3783a0 for OlexSys, GUI svn.r6498)
;
_audit_update_record
;
2023-06-10 deposited with the CCDC.	2024-05-13 downloaded from the CCDC.
;
_cell_angle_alpha 97.2620(10)
_cell_angle_beta 98.652(2)
_cell_angle_gamma 102.2660(10)
_cell_formula_units_Z 4
_cell_length_a 11.7334(2)
_cell_length_b 12.3293(2)
_cell_length_c 22.1027(4)
_cell_measurement_temperature 293(2)
_cell_volume 3047.14(9)
_computing_molecular_graphics 'Olex2 1.5 (Dolomanov et al., 2009)'
_computing_publication_material 'Olex2 1.5 (Dolomanov et al., 2009)'
_computing_structure_refinement 'SHELXL 2018/3 (Sheldrick, 2015)'
_computing_structure_solution 'SHELXT 2018/2 (Sheldrick, 2018)'
_diffrn_ambient_temperature 293(2)
_diffrn_measured_fraction_theta_full 0.999
_diffrn_measured_fraction_theta_max 0.991
_diffrn_radiation_type CuK\a
_diffrn_radiation_wavelength 1.54184
_diffrn_reflns_av_R_equivalents 0.0481
_diffrn_reflns_av_unetI/netI 0.0348
_diffrn_reflns_Laue_measured_fraction_full 0.999
_diffrn_reflns_Laue_measured_fraction_max 0.991
_diffrn_reflns_limit_h_max 14
_diffrn_reflns_limit_h_min -14
_diffrn_reflns_limit_k_max 14
_diffrn_reflns_limit_k_min -15
_diffrn_reflns_limit_l_max 27
_diffrn_reflns_limit_l_min -27
_diffrn_reflns_number 58235
_diffrn_reflns_point_group_measured_fraction_full 0.999
_diffrn_reflns_point_group_measured_fraction_max 0.991
_diffrn_reflns_theta_full 67.684
_diffrn_reflns_theta_max 72.141
_diffrn_reflns_theta_min 3.719
_exptl_absorpt_coefficient_mu 1.572
_exptl_crystal_colour White
_exptl_crystal_density_diffrn 1.367
_exptl_crystal_F_000 1304
_exptl_crystal_recrystallization_method 'Re-crystallisation from solvent: Ethanol'
_refine_diff_density_max 0.702
_refine_diff_density_min -0.593
_refine_diff_density_rms 0.054
_refine_ls_extinction_coef 0.0007(2)
_refine_ls_extinction_expression Fc^*^=kFc[1+0.001xFc^2^\l^3^/sin(2\q)]^-1/4^
_refine_ls_extinction_method 'SHELXL-2018/3 (Sheldrick 2018)'
_refine_ls_goodness_of_fit_ref 1.069
_refine_ls_hydrogen_treatment constr
_refine_ls_matrix_type full
_refine_ls_number_parameters 812
_refine_ls_number_reflns 11919
_refine_ls_number_restraints 0
_refine_ls_restrained_S_all 1.069
_refine_ls_R_factor_all 0.0866
_refine_ls_R_factor_gt 0.0655
_refine_ls_shift/su_max 0.000
_refine_ls_shift/su_mean 0.000
_refine_ls_structure_factor_coef Fsqd
_refine_ls_weighting_details 'w=1/[\s^2^(Fo^2^)+(0.1237P)^2^+0.6558P] where P=(Fo^2^+2Fc^2^)/3'
_refine_ls_weighting_scheme calc
_refine_ls_wR_factor_gt 0.1963
_refine_ls_wR_factor_ref 0.2152
_reflns_Friedel_coverage 0.000
_reflns_number_gt 8348
_reflns_number_total 11919
_reflns_threshold_expression 'I > 2\s(I)'
_cod_data_source_file d4ra01332h2.cif
_cod_data_source_block cpr-030_auto
_cod_depositor_comments
;
The following automatic conversions were performed:

data item '_chemical_melting_point' value '462-464' was changed to
'463.0(10)' -- the average value was taken and precision was
estimated.

Automatic conversion script
Id: cif_fix_values 8170 2020-07-09 18:12:32Z antanas 
;
_cod_database_code 7248761
_shelx_shelxl_version_number 2018/3
_shelx_space_group_comment
;
The symmetry employed for this shelxl refinement is uniquely defined
by the following loop, which should always be used as a source of
symmetry information in preference to the above space-group names.
They are only intended as comments.
;
_olex2_refinement_description
;
1. Fixed Uiso
 At 1.2 times of:
  All C(H) groups, All C(H,H) groups
2.a Ternary CH refined with riding coordinates:
 C016(H016), C01H(H01U)
2.b Secondary CH2 refined with riding coordinates:
 C01D(H01A,H01B), C01E(H01S,H01T), C01J(H01C,H01D), C01L(H01E,H01G), C01M(H01H,
 H01J), C01O(H01K,H01L), C01P(H01M,H01O), C01Q(H01P,H01Q), C01R(H01X,H01Y),
 C01T(H01,H), C01U(H1,HA), C01X(H2,HB), C01Y(H3,HC), C023(H02B,H02C)
2.c Aromatic/amide H refined with riding coordinates:
 C00R(H00R), C00T(H00T), C00U(H00U), C00W(H00W), C015(H015), C01B(H01R),
 C01F(H01F), C01I(H01I), C01K(H01V), C01N(H01N), C01W(H01W), C01Z(H01Z),
 C025(H025), C026(H026), C027(H027), C028(H028), C02A(H02A), C02B(H02D),
 C02D(H02E), C02E(H02F), C02F(H02G), C02G(H02K), C02H(H02H), C02I(H02I),
 C02J(H02J), C2(H2A)
;
_smtbx_masks_void_probe_radius 1.2
_smtbx_masks_void_truncation_radius 1.2
_olex2_submission_special_instructions 'No special instructions were received'

loop_
_space_group_symop_operation_xyz
'x, y, z'
'-x, -y, -z'

loop_
_atom_site_label
_atom_site_type_symbol
_atom_site_fract_x
_atom_site_fract_y
_atom_site_fract_z
_atom_site_U_iso_or_equiv
_atom_site_adp_type
_atom_site_occupancy
_atom_site_site_symmetry_order
_atom_site_calc_flag
_atom_site_refinement_flags_posn
_atom_site_refinement_flags_adp
_atom_site_refinement_flags_occupancy
_atom_site_disorder_assembly
_atom_site_disorder_group
Cl01 Cl 1.39359(9) 0.49919(8) 0.83993(6) 0.1124(4) Uani 1 1 d . . . . .
F002 F 0.18998(18) 0.46475(14) 0.64493(9) 0.0812(5) Uani 1 1 d . . . . .
F003 F 0.65264(16) 0.12109(15) 0.30904(8) 0.0746(5) Uani 1 1 d . . . . .
O004 O 0.75044(16) -0.00227(15) 0.51020(9) 0.0614(5) Uani 1 1 d . . . . .
O005 O 0.65659(17) 0.06795(16) 0.68467(9) 0.0633(5) Uani 1 1 d . . . . .
O006 O 0.79269(16) 0.01763(18) 0.63312(9) 0.0638(5) Uani 1 1 d . . . . .
Cl00 Cl -0.3822(2) 0.32807(17) -0.06619(10) 0.2451(14) Uani 1 1 d . . . . .
N008 N 0.51826(16) 0.19794(15) 0.53534(9) 0.0438(4) Uani 1 1 d . . . . .
O009 O 0.24327(18) 0.48540(16) 0.42844(10) 0.0710(5) Uani 1 1 d . . . . .
O00A O 0.12748(18) 0.6819(2) 0.29882(10) 0.0733(6) Uani 1 1 d . . . . .
N00B N 0.07253(19) 0.62595(16) 0.68166(10) 0.0539(5) Uani 1 1 d . . . . .
N00C N 0.05861(17) 0.72260(16) 0.47315(10) 0.0497(5) Uani 1 1 d . . . . .
O00D O 0.2757(2) 0.43253(18) 0.16900(11) 0.0777(6) Uani 1 1 d . . . . .
N00E N 1.16525(18) 0.12242(17) 0.71090(10) 0.0531(5) Uani 1 1 d . . . . .
N00F N 0.4817(2) 0.24196(18) 0.31701(10) 0.0620(6) Uani 1 1 d . . . . .
N00G N 0.3773(2) 0.31676(19) 0.21149(11) 0.0613(6) Uani 1 1 d . . . . .
N00H N -0.0335(2) 0.52187(18) 0.10563(11) 0.0616(6) Uani 1 1 d . . . . .
N00I N 1.0474(2) -0.02893(18) 0.65927(12) 0.0648(6) Uani 1 1 d . . . . .
C00J C 0.54869(19) 0.17689(17) 0.47651(11) 0.0435(5) Uani 1 1 d . . . . .
C00K C 0.64921(18) 0.09006(17) 0.57911(11) 0.0429(5) Uani 1 1 d . . . . .
C00L C 0.63142(18) 0.11123(17) 0.46972(11) 0.0429(5) Uani 1 1 d . . . . .
N00M N 1.1578(2) 0.02651(18) 0.67151(12) 0.0638(6) Uani 1 1 d . . . . .
C00N C 0.68389(18) 0.06114(17) 0.52008(12) 0.0444(5) Uani 1 1 d . . . . .
C00O C 0.09431(19) 0.66084(18) 0.51816(12) 0.0458(5) Uani 1 1 d . . . . .
O00P O 0.2613(3) 0.5845(3) 0.32148(13) 0.1105(10) Uani 1 1 d . . . . .
N00Q N 0.0629(3) 0.7279(2) 0.80230(12) 0.0739(7) Uani 1 1 d . . . . .
C00R C 0.56711(19) 0.15469(18) 0.58234(12) 0.0449(5) Uani 1 1 d . . . . .
H00R H 0.543849 0.169367 0.620357 0.054 Uiso 1 1 calc R U . . .
C00S C 0.6965(2) 0.05755(18) 0.63743(12) 0.0476(5) Uani 1 1 d . . . . .
C00T C 0.6634(2) 0.09272(19) 0.41136(12) 0.0500(6) Uani 1 1 d . . . . .
H00T H 0.718766 0.050370 0.405361 0.060 Uiso 1 1 calc R U . . .
C00U C 0.0687(2) 0.67824(19) 0.57789(12) 0.0512(6) Uani 1 1 d . . . . .
H00U H 0.029666 0.734270 0.588248 0.061 Uiso 1 1 calc R U . . .
N00V N -0.0280(2) 0.6682(2) 0.16945(13) 0.0762(7) Uani 1 1 d . . . . .
C00W C 0.0885(2) 0.70702(19) 0.41678(12) 0.0499(5) Uani 1 1 d . . . . .
H00W H 0.064391 0.750682 0.388235 0.060 Uiso 1 1 calc R U . . .
C00X C 0.1898(2) 0.56014(19) 0.44095(13) 0.0524(6) Uani 1 1 d . . . . .
C00Y C 0.1521(2) 0.63119(19) 0.39843(12) 0.0493(5) Uani 1 1 d . . . . .
C00Z C 0.15843(19) 0.58074(18) 0.50208(12) 0.0487(5) Uani 1 1 d . . . . .
C010 C 0.0997(2) 0.61439(19) 0.62195(12) 0.0504(6) Uani 1 1 d . . . . .
C011 C 0.5265(2) 0.1985(2) 0.36828(12) 0.0524(6) Uani 1 1 d . . . . .
C012 C 1.2764(2) 0.1986(2) 0.73510(13) 0.0543(6) Uani 1 1 d . . . . .
N013 N -0.0933(2) 0.6005(2) 0.12083(13) 0.0763(7) Uani 1 1 d . . . . .
C014 C 0.6140(2) 0.1362(2) 0.36404(12) 0.0530(6) Uani 1 1 d . . . . .
C015 C 0.4952(2) 0.21748(19) 0.42609(12) 0.0506(6) Uani 1 1 d . . . . .
H015 H 0.437843 0.257784 0.431339 0.061 Uiso 1 1 calc R U . . .
C016 C 0.4287(2) 0.2610(2) 0.54358(12) 0.0506(6) Uani 1 1 d . . . . .
H016 H 0.346862 0.220417 0.525675 0.061 Uiso 1 1 calc R U . . .
C017 C 0.1614(2) 0.5332(2) 0.60402(13) 0.0559(6) Uani 1 1 d . . . . .
C018 C 0.1858(2) 0.6272(2) 0.33696(13) 0.0577(6) Uani 1 1 d . . . . .
C019 C 0.9832(2) 0.0293(2) 0.69112(12) 0.0527(6) Uani 1 1 d . . . . .
O01A O 0.0302(3) 0.9003(2) 0.81885(16) 0.1250(11) Uani 1 1 d . . . . .
C01B C 0.1914(2) 0.5181(2) 0.54735(13) 0.0571(6) Uani 1 1 d . . . . .
H01R H 0.234786 0.465029 0.538348 0.069 Uiso 1 1 calc R U . . .
C01C C 0.3107(2) 0.3457(2) 0.16364(14) 0.0624(7) Uani 1 1 d . . . . .
C01D C 0.4445(3) 0.2307(2) 0.20512(13) 0.0620(7) Uani 1 1 d . . . . .
H01A H 0.527054 0.265650 0.205680 0.074 Uiso 1 1 calc R U . . .
H01B H 0.413403 0.180557 0.165893 0.074 Uiso 1 1 calc R U . . .
C01E C -0.0151(3) 0.6921(2) 0.69170(14) 0.0606(6) Uani 1 1 d . . . . .
H01S H -0.086452 0.662383 0.660560 0.073 Uiso 1 1 calc R U . . .
H01T H 0.016517 0.769571 0.687489 0.073 Uiso 1 1 calc R U . . .
C01F C 1.3801(2) 0.1689(2) 0.72452(15) 0.0639(7) Uani 1 1 d . . . . .
H01F H 1.377194 0.100154 0.700789 0.077 Uiso 1 1 calc R U . . .
C01G C 0.0726(2) 0.6326(2) 0.18688(14) 0.0605(7) Uani 1 1 d . . . . .
C01H C 0.0000(3) 0.8138(2) 0.48868(14) 0.0628(7) Uani 1 1 d . . . . .
H01U H 0.053553 0.886125 0.508216 0.075 Uiso 1 1 calc R U . . .
C01I C 1.0568(2) 0.1251(2) 0.72336(13) 0.0589(6) Uani 1 1 d . . . . .
H01I H 1.036870 0.181343 0.748928 0.071 Uiso 1 1 calc R U . . .
C01J C 0.4114(3) 0.3248(2) 0.32491(13) 0.0651(7) Uani 1 1 d . . . . .
H01C H 0.443645 0.375408 0.363911 0.078 Uiso 1 1 calc R U . . .
H01D H 0.330417 0.287255 0.326023 0.078 Uiso 1 1 calc R U . . .
C01K C 0.0690(3) 0.5400(2) 0.14554(14) 0.0620(7) Uani 1 1 d . . . . .
H01V H 0.126004 0.497896 0.145060 0.074 Uiso 1 1 calc R U . . .
C01L C 0.8543(2) -0.0126(2) 0.68792(14) 0.0616(7) Uani 1 1 d . . . . .
H01E H 0.834885 -0.093685 0.685688 0.074 Uiso 1 1 calc R U . . .
H01G H 0.830521 0.020838 0.724697 0.074 Uiso 1 1 calc R U . . .
C01M C 0.4352(3) 0.1652(2) 0.25775(13) 0.0643(7) Uani 1 1 d . . . . .
H01H H 0.352987 0.128120 0.256262 0.077 Uiso 1 1 calc R U . . .
H01J H 0.480259 0.107987 0.254040 0.077 Uiso 1 1 calc R U . . .
C01N C 1.2803(3) 0.3005(2) 0.77020(16) 0.0690(8) Uani 1 1 d . . . . .
H01N H 1.210796 0.320725 0.777103 0.083 Uiso 1 1 calc R U . . .
C01O C 0.4572(3) 0.3825(2) 0.54032(16) 0.0673(8) Uani 1 1 d . . . . .
H01K H 0.395061 0.413456 0.520101 0.081 Uiso 1 1 calc R U . . .
H01L H 0.536681 0.416685 0.534903 0.081 Uiso 1 1 calc R U . . .
C01P C 0.4127(3) 0.3916(2) 0.27151(13) 0.0641(7) Uani 1 1 d . . . . .
H01M H 0.358886 0.440956 0.274608 0.077 Uiso 1 1 calc R U . . .
H01O H 0.491881 0.437951 0.274358 0.077 Uiso 1 1 calc R U . . .
C01Q C 0.4431(3) 0.3436(2) 0.60054(15) 0.0689(8) Uani 1 1 d . . . . .
H01P H 0.513965 0.354161 0.631655 0.083 Uiso 1 1 calc R U . . .
H01Q H 0.372331 0.350931 0.616852 0.083 Uiso 1 1 calc R U . . .
C01R C -0.0451(3) 0.6880(3) 0.75511(15) 0.0719(8) Uani 1 1 d . . . . .
H01X H -0.100257 0.734838 0.761963 0.086 Uiso 1 1 calc R U . . .
H01Y H -0.082970 0.611392 0.758211 0.086 Uiso 1 1 calc R U . . .
C01S C 0.2786(3) 0.2680(3) 0.10262(15) 0.0753(8) Uani 1 1 d . . . . .
C01T C 0.1460(3) 0.6565(3) 0.79338(15) 0.0717(8) Uani 1 1 d . . . . .
H01 H 0.109520 0.579732 0.796939 0.086 Uiso 1 1 calc R U . . .
H H 0.216586 0.682785 0.825269 0.086 Uiso 1 1 calc R U . . .
C01U C 0.1792(3) 0.6594(3) 0.73087(14) 0.0672(7) Uani 1 1 d . . . . .
H1 H 0.222445 0.734852 0.728840 0.081 Uiso 1 1 calc R U . . .
HA H 0.230770 0.608741 0.724390 0.081 Uiso 1 1 calc R U . . .
C01W C 1.4935(3) 0.3450(3) 0.78519(16) 0.0711(8) Uani 1 1 d . . . . .
H01W H 1.566253 0.394406 0.802099 0.085 Uiso 1 1 calc R U . . .
C01X C -0.1140(3) 0.7903(3) 0.50871(16) 0.0699(8) Uani 1 1 d . . . . .
H2 H -0.128755 0.845870 0.539870 0.084 Uiso 1 1 calc R U . . .
HB H -0.150148 0.712773 0.510804 0.084 Uiso 1 1 calc R U . . .
C01Y C 0.1657(3) 0.6930(3) 0.23985(15) 0.0755(8) Uani 1 1 d . . . . .
H3 H 0.235876 0.663480 0.238782 0.091 Uiso 1 1 calc R U . . .
HC H 0.186908 0.772041 0.236250 0.091 Uiso 1 1 calc R U . . .
C01Z C 1.4868(3) 0.2421(3) 0.74943(16) 0.0728(8) Uani 1 1 d . . . . .
H01Z H 1.556450 0.222475 0.742232 0.087 Uiso 1 1 calc R U . . .
C020 C -0.0826(4) 0.4344(3) 0.05402(15) 0.0774(9) Uani 1 1 d . . . . .
C021 C 0.0988(4) 0.8379(3) 0.82608(17) 0.0881(11) Uani 1 1 d . . . . .
C022 C 1.3889(3) 0.3712(2) 0.79471(16) 0.0720(8) Uani 1 1 d . . . . .
C023 C -0.1036(3) 0.8211(3) 0.44617(16) 0.0849(10) Uani 1 1 d . . . . .
H02B H -0.133704 0.762328 0.410291 0.102 Uiso 1 1 calc R U . . .
H02C H -0.112317 0.895387 0.439350 0.102 Uiso 1 1 calc R U . . .
C024 C 0.2252(4) 0.8830(3) 0.85866(16) 0.0931(12) Uani 1 1 d . . . . .
C025 C -0.1946(4) 0.4260(3) 0.02282(18) 0.1027(13) Uani 1 1 d . . . . .
H025 H -0.238430 0.476596 0.035209 0.123 Uiso 1 1 calc R U . . .
C026 C 0.2096(4) 0.1604(3) 0.0962(2) 0.1054(13) Uani 1 1 d . . . . .
H026 H 0.185695 0.133228 0.130788 0.127 Uiso 1 1 calc R U . . .
C027 C -0.0162(5) 0.3596(3) 0.0361(2) 0.1076(14) Uani 1 1 d . . . . .
H027 H 0.060160 0.366171 0.057494 0.129 Uiso 1 1 calc R U . . .
C028 C 0.2945(5) 0.9667(3) 0.8364(2) 0.1080(14) Uani 1 1 d . . . . .
H028 H 0.261282 0.995760 0.802979 0.130 Uiso 1 1 calc R U . . .
C02A C 0.3131(5) 0.3089(4) 0.05114(19) 0.1151(15) Uani 1 1 d . . . . .
H02A H 0.358511 0.381944 0.055051 0.138 Uiso 1 1 calc R U . . .
C02B C 0.2777(5) 0.8424(4) 0.90929(19) 0.1192(17) Uani 1 1 d . . . . .
H02D H 0.232406 0.785564 0.925519 0.143 Uiso 1 1 calc R U . . .
C02D C 0.3963(6) 0.8854(5) 0.9358(2) 0.136(2) Uani 1 1 d . . . . .
H02E H 0.430268 0.857498 0.969453 0.163 Uiso 1 1 calc R U . . .
C02E C 0.4124(6) 1.0092(4) 0.8623(3) 0.1287(19) Uani 1 1 d . . . . .
H02F H 0.457753 1.065536 0.845705 0.154 Uiso 1 1 calc R U . . .
C02F C 0.4635(6) 0.9698(5) 0.9118(3) 0.139(2) Uani 1 1 d . . . . .
H02G H 0.543004 0.999525 0.929281 0.167 Uiso 1 1 calc R U . . .
C02G C -0.0646(8) 0.2757(4) -0.0137(3) 0.149(3) Uani 1 1 d . . . . .
H02K H -0.021157 0.224394 -0.025667 0.179 Uiso 1 1 calc R U . . .
C02H C 0.1755(6) 0.0925(5) 0.0388(3) 0.150(2) Uani 1 1 d . . . . .
H02H H 0.127595 0.020544 0.034806 0.179 Uiso 1 1 calc R U . . .
C02I C 0.2793(7) 0.2398(7) -0.0068(2) 0.159(2) Uani 1 1 d . . . . .
H02I H 0.301985 0.266942 -0.041606 0.190 Uiso 1 1 calc R U . . .
C02J C 0.2119(7) 0.1306(7) -0.0124(3) 0.159(3) Uani 1 1 d . . . . .
H02J H 0.191648 0.083673 -0.050670 0.191 Uiso 1 1 calc R U . . .
C1 C -0.2419(7) 0.3412(5) -0.0274(2) 0.144(3) Uani 1 1 d . . . . .
C2 C -0.1757(9) 0.2667(5) -0.0459(2) 0.162(4) Uani 1 1 d . . . . .
H2A H -0.207017 0.210651 -0.080270 0.195 Uiso 1 1 calc R U . . .

loop_
_atom_site_aniso_label
_atom_site_aniso_U_11
_atom_site_aniso_U_22
_atom_site_aniso_U_33
_atom_site_aniso_U_23
_atom_site_aniso_U_13
_atom_site_aniso_U_12
Cl01 0.0929(6) 0.0730(5) 0.1530(10) -0.0315(6) 0.0342(6) 0.0005(5)
F002 0.1124(14) 0.0713(10) 0.0772(11) 0.0222(9) 0.0145(10) 0.0557(10)
F003 0.0944(12) 0.0864(11) 0.0636(10) 0.0217(8) 0.0353(9) 0.0464(9)
O004 0.0650(11) 0.0621(10) 0.0675(12) 0.0078(9) 0.0110(9) 0.0401(9)
O005 0.0662(11) 0.0734(12) 0.0599(12) 0.0171(9) 0.0152(9) 0.0315(9)
O006 0.0527(10) 0.0894(13) 0.0573(11) 0.0161(10) 0.0043(8) 0.0358(9)
Cl00 0.278(2) 0.1657(15) 0.1863(18) 0.0495(13) -0.1420(18) -0.0601(16)
N008 0.0396(9) 0.0421(9) 0.0522(11) 0.0052(8) 0.0089(8) 0.0163(7)
O009 0.0768(13) 0.0675(11) 0.0795(14) 0.0015(10) 0.0186(10) 0.0437(10)
O00A 0.0695(12) 0.0978(15) 0.0607(12) 0.0136(11) 0.0194(10) 0.0315(11)
N00B 0.0593(12) 0.0485(10) 0.0577(13) 0.0093(9) 0.0124(10) 0.0194(9)
N00C 0.0504(11) 0.0446(10) 0.0596(13) 0.0081(9) 0.0135(9) 0.0211(8)
O00D 0.0795(14) 0.0743(13) 0.0839(15) 0.0210(11) -0.0001(11) 0.0343(11)
N00E 0.0497(11) 0.0503(10) 0.0612(13) 0.0063(9) 0.0092(9) 0.0185(9)
N00F 0.0887(16) 0.0543(11) 0.0502(12) 0.0074(10) 0.0087(11) 0.0358(11)
N00G 0.0742(14) 0.0592(12) 0.0554(13) 0.0108(10) 0.0072(11) 0.0287(11)
N00H 0.0739(15) 0.0526(12) 0.0609(14) 0.0088(10) 0.0169(12) 0.0173(11)
N00I 0.0555(13) 0.0537(12) 0.0837(17) 0.0029(11) 0.0069(11) 0.0182(10)
C00J 0.0390(11) 0.0377(10) 0.0526(13) 0.0024(9) 0.0063(9) 0.0112(9)
C00K 0.0360(10) 0.0355(10) 0.0540(13) 0.0033(9) 0.0039(9) 0.0068(8)
C00L 0.0359(10) 0.0376(10) 0.0535(13) 0.0035(9) 0.0067(9) 0.0085(8)
N00M 0.0571(13) 0.0530(12) 0.0802(16) -0.0031(11) 0.0107(11) 0.0197(10)
C00N 0.0343(10) 0.0352(10) 0.0608(14) 0.0027(9) 0.0035(10) 0.0082(8)
C00O 0.0395(11) 0.0384(10) 0.0595(14) 0.0040(10) 0.0090(10) 0.0121(9)
O00P 0.137(2) 0.150(2) 0.0908(18) 0.0327(17) 0.0574(17) 0.100(2)
N00Q 0.1004(19) 0.0639(14) 0.0618(15) 0.0099(11) 0.0248(14) 0.0220(13)
C00R 0.0387(11) 0.0404(10) 0.0534(14) 0.0041(9) 0.0063(10) 0.0083(9)
C00S 0.0409(11) 0.0364(10) 0.0619(15) 0.0046(10) 0.0036(10) 0.0074(9)
C00T 0.0476(12) 0.0459(11) 0.0593(15) 0.0030(10) 0.0141(11) 0.0171(10)
C00U 0.0513(13) 0.0441(11) 0.0639(16) 0.0080(11) 0.0133(11) 0.0219(10)
N00V 0.0743(16) 0.0708(15) 0.0834(18) -0.0063(13) 0.0113(14) 0.0300(13)
C00W 0.0471(12) 0.0454(11) 0.0582(15) 0.0064(10) 0.0106(11) 0.0136(10)
C00X 0.0402(11) 0.0454(12) 0.0683(16) -0.0039(11) 0.0074(11) 0.0128(9)
C00Y 0.0415(11) 0.0438(11) 0.0589(15) -0.0019(10) 0.0079(10) 0.0091(9)
C00Z 0.0402(11) 0.0413(11) 0.0627(15) -0.0001(10) 0.0051(10) 0.0136(9)
C010 0.0490(13) 0.0423(11) 0.0598(15) 0.0062(10) 0.0087(11) 0.0127(10)
C011 0.0590(14) 0.0454(12) 0.0543(14) 0.0070(10) 0.0098(11) 0.0170(11)
C012 0.0519(13) 0.0536(13) 0.0590(15) 0.0106(11) 0.0102(11) 0.0152(11)
N013 0.0722(16) 0.0774(16) 0.0796(18) -0.0009(14) 0.0070(13) 0.0310(13)
C014 0.0582(14) 0.0518(12) 0.0546(15) 0.0077(11) 0.0196(11) 0.0195(11)
C015 0.0501(13) 0.0479(12) 0.0575(15) 0.0059(10) 0.0078(11) 0.0226(10)
C016 0.0418(12) 0.0544(13) 0.0606(15) 0.0072(11) 0.0106(10) 0.0231(10)
C017 0.0619(15) 0.0472(12) 0.0617(16) 0.0108(11) 0.0049(12) 0.0232(11)
C018 0.0531(14) 0.0543(13) 0.0615(16) -0.0050(12) 0.0096(12) 0.0123(11)
C019 0.0518(13) 0.0529(13) 0.0572(15) 0.0143(11) 0.0056(11) 0.0201(11)
O01A 0.186(3) 0.0807(17) 0.124(3) 0.0069(16) 0.048(2) 0.059(2)
C01B 0.0552(14) 0.0486(12) 0.0715(18) 0.0038(12) 0.0067(12) 0.0278(11)
C01C 0.0582(15) 0.0642(16) 0.0641(17) 0.0182(13) 0.0054(13) 0.0126(13)
C01D 0.0741(17) 0.0641(15) 0.0540(16) 0.0091(12) 0.0108(13) 0.0307(13)
C01E 0.0662(16) 0.0561(14) 0.0666(17) 0.0123(12) 0.0195(13) 0.0236(12)
C01F 0.0550(15) 0.0619(15) 0.0769(19) 0.0053(14) 0.0152(13) 0.0201(12)
C01G 0.0629(16) 0.0584(14) 0.0641(17) 0.0108(12) 0.0189(13) 0.0175(12)
C01H 0.0749(17) 0.0533(13) 0.0716(18) 0.0119(12) 0.0204(14) 0.0344(13)
C01I 0.0519(14) 0.0609(15) 0.0660(17) 0.0036(12) 0.0116(12) 0.0209(12)
C01J 0.087(2) 0.0623(15) 0.0546(16) 0.0082(12) 0.0103(14) 0.0385(14)
C01K 0.0689(17) 0.0601(15) 0.0660(17) 0.0170(13) 0.0195(14) 0.0257(13)
C01L 0.0523(14) 0.0692(16) 0.0666(17) 0.0210(13) 0.0036(12) 0.0210(12)
C01M 0.0838(19) 0.0537(14) 0.0587(16) 0.0059(12) 0.0098(14) 0.0280(13)
C01N 0.0554(15) 0.0626(16) 0.089(2) 0.0008(15) 0.0193(14) 0.0158(13)
C01O 0.0636(16) 0.0606(15) 0.092(2) 0.0183(15) 0.0216(15) 0.0372(13)
C01P 0.0833(19) 0.0565(14) 0.0595(17) 0.0122(12) 0.0089(14) 0.0333(14)
C01Q 0.0725(18) 0.0686(16) 0.0729(19) -0.0004(14) 0.0142(15) 0.0393(14)
C01R 0.082(2) 0.0719(17) 0.0710(19) 0.0149(15) 0.0286(16) 0.0263(15)
C01S 0.0767(19) 0.0790(19) 0.0654(19) 0.0137(15) -0.0046(15) 0.0190(16)
C01T 0.087(2) 0.0606(16) 0.0653(18) 0.0110(14) 0.0084(16) 0.0165(15)
C01U 0.0633(16) 0.0625(16) 0.0718(19) 0.0099(14) 0.0069(14) 0.0107(13)
C01W 0.0549(16) 0.0694(17) 0.083(2) 0.0087(15) 0.0079(14) 0.0067(13)
C01X 0.0642(17) 0.0704(17) 0.083(2) 0.0093(15) 0.0143(15) 0.0341(14)
C01Y 0.0714(19) 0.090(2) 0.0621(18) 0.0093(16) 0.0161(15) 0.0104(16)
C01Z 0.0544(16) 0.0726(18) 0.092(2) 0.0093(16) 0.0152(15) 0.0170(14)
C020 0.107(3) 0.0597(16) 0.0581(18) 0.0105(14) 0.0176(18) 0.0003(17)
C021 0.139(3) 0.0625(18) 0.069(2) 0.0105(16) 0.036(2) 0.027(2)
C022 0.0698(18) 0.0589(16) 0.083(2) 0.0021(14) 0.0168(16) 0.0084(14)
C023 0.105(3) 0.103(2) 0.066(2) 0.0107(17) 0.0084(18) 0.074(2)
C024 0.153(4) 0.0606(17) 0.0583(19) 0.0049(15) 0.025(2) 0.008(2)
C025 0.132(3) 0.079(2) 0.078(2) 0.0231(19) -0.007(2) -0.004(2)
C026 0.115(3) 0.088(2) 0.091(3) 0.011(2) -0.007(2) -0.004(2)
C027 0.155(4) 0.068(2) 0.100(3) -0.004(2) 0.059(3) 0.012(2)
C028 0.162(4) 0.080(2) 0.076(2) 0.011(2) 0.027(3) 0.011(3)
C02A 0.140(4) 0.121(3) 0.067(2) 0.017(2) 0.005(2) 0.004(3)
C02B 0.181(5) 0.090(3) 0.064(2) 0.009(2) 0.004(3) -0.004(3)
C02D 0.195(6) 0.114(4) 0.073(3) 0.000(3) -0.005(3) 0.012(4)
C02E 0.175(5) 0.100(3) 0.088(3) 0.007(3) 0.024(3) -0.012(3)
C02F 0.155(5) 0.126(4) 0.100(4) -0.022(3) 0.006(3) -0.011(4)
C02G 0.246(8) 0.084(3) 0.106(4) -0.017(3) 0.078(5) 0.001(4)
C02H 0.184(6) 0.107(4) 0.113(4) -0.008(3) -0.038(4) -0.002(4)
C02I 0.208(7) 0.189(7) 0.067(3) 0.008(3) 0.012(3) 0.036(6)
C02J 0.193(6) 0.150(5) 0.099(4) -0.025(4) -0.035(4) 0.031(5)
C1 0.217(6) 0.093(3) 0.071(3) 0.024(2) -0.028(3) -0.039(4)
C2 0.292(10) 0.092(3) 0.062(3) 0.001(3) 0.031(4) -0.039(5)

loop_
_atom_type_symbol
_atom_type_description
_atom_type_scat_dispersion_real
_atom_type_scat_dispersion_imag
_atom_type_scat_source
C C 0.0181 0.0091 'International Tables Vol C Tables 4.2.6.8 and 6.1.1.4'
H H 0.0000 0.0000 'International Tables Vol C Tables 4.2.6.8 and 6.1.1.4'
Cl Cl 0.3639 0.7018 'International Tables Vol C Tables 4.2.6.8 and 6.1.1.4'
F F 0.0727 0.0534 'International Tables Vol C Tables 4.2.6.8 and 6.1.1.4'
N N 0.0311 0.0180 'International Tables Vol C Tables 4.2.6.8 and 6.1.1.4'
O O 0.0492 0.0322 'International Tables Vol C Tables 4.2.6.8 and 6.1.1.4'

loop_
_geom_angle_atom_site_label_1
_geom_angle_atom_site_label_2
_geom_angle_atom_site_label_3
_geom_angle
_geom_angle_site_symmetry_1
_geom_angle_site_symmetry_3
_geom_angle_publ_flag
C00S O006 C01L 118.6(2) . . ?
C00J N008 C016 119.70(19) . . ?
C00R N008 C00J 119.78(18) . . ?
C00R N008 C016 120.4(2) . . ?
C018 O00A C01Y 117.1(2) . . ?
C010 N00B C01E 115.9(2) . . ?
C010 N00B C01U 112.8(2) . . ?
C01E N00B C01U 112.6(2) . . ?
C00O N00C C01H 120.5(2) . . ?
C00W N00C C00O 120.11(19) . . ?
C00W N00C C01H 119.0(2) . . ?
N00M N00E C012 120.8(2) . . ?
C01I N00E N00M 109.3(2) . . ?
C01I N00E C012 129.8(2) . . ?
C011 N00F C01J 119.6(2) . . ?
C011 N00F C01M 118.5(2) . . ?
C01J N00F C01M 110.6(2) . . ?
C01C N00G C01D 124.4(2) . . ?
C01C N00G C01P 120.1(2) . . ?
C01D N00G C01P 113.6(2) . . ?
N013 N00H C020 120.4(3) . . ?
C01K N00H N013 110.4(2) . . ?
C01K N00H C020 129.1(3) . . ?
N00M N00I C019 109.0(2) . . ?
C00L C00J N008 118.0(2) . . ?
C015 C00J N008 120.79(19) . . ?
C015 C00J C00L 121.2(2) . . ?
C00N C00K C00S 124.97(19) . . ?
C00R C00K C00N 119.0(2) . . ?
C00R C00K C00S 116.0(2) . . ?
C00J C00L C00N 123.1(2) . . ?
C00T C00L C00J 117.7(2) . . ?
C00T C00L C00N 119.2(2) . . ?
N00I N00M N00E 107.5(2) . . ?
O004 C00N C00K 125.2(2) . . ?
O004 C00N C00L 120.1(2) . . ?
C00K C00N C00L 114.62(18) . . ?
N00C C00O C00U 121.5(2) . . ?
N00C C00O C00Z 118.1(2) . . ?
C00U C00O C00Z 120.5(2) . . ?
C01T N00Q C01R 110.3(2) . . ?
C021 N00Q C01R 119.3(3) . . ?
C021 N00Q C01T 122.7(3) . . ?
N008 C00R C00K 125.3(2) . . ?
N008 C00R H00R 117.3 . . ?
C00K C00R H00R 117.3 . . ?
O005 C00S O006 123.4(2) . . ?
O005 C00S C00K 125.0(2) . . ?
O006 C00S C00K 111.6(2) . . ?
C00L C00T H00T 120.0 . . ?
C014 C00T C00L 120.0(2) . . ?
C014 C00T H00T 120.0 . . ?
C00O C00U H00U 119.1 . . ?
C010 C00U C00O 121.7(2) . . ?
C010 C00U H00U 119.1 . . ?
N013 N00V C01G 109.7(2) . . ?
N00C C00W H00W 117.7 . . ?
N00C C00W C00Y 124.6(2) . . ?
C00Y C00W H00W 117.7 . . ?
O009 C00X C00Y 125.1(3) . . ?
O009 C00X C00Z 120.4(2) . . ?
C00Y C00X C00Z 114.4(2) . . ?
C00W C00Y C00X 119.6(2) . . ?
C00W C00Y C018 119.5(2) . . ?
C00X C00Y C018 120.9(2) . . ?
C00O C00Z C00X 123.1(2) . . ?
C01B C00Z C00O 117.3(2) . . ?
C01B C00Z C00X 119.6(2) . . ?
N00B C010 C017 119.7(2) . . ?
C00U C010 N00B 123.9(2) . . ?
C00U C010 C017 116.4(2) . . ?
N00F C011 C014 120.0(2) . . ?
C015 C011 N00F 123.8(2) . . ?
C015 C011 C014 116.1(2) . . ?
C01F C012 N00E 119.8(2) . . ?
C01N C012 N00E 119.5(2) . . ?
C01N C012 C01F 120.6(3) . . ?
N00V N013 N00H 106.8(2) . . ?
F003 C014 C011 118.2(2) . . ?
C00T C014 F003 117.8(2) . . ?
C00T C014 C011 124.0(2) . . ?
C00J C015 H015 119.5 . . ?
C011 C015 C00J 120.9(2) . . ?
C011 C015 H015 119.5 . . ?
N008 C016 H016 115.4 . . ?
N008 C016 C01O 118.7(2) . . ?
N008 C016 C01Q 120.5(2) . . ?
C01O C016 H016 115.4 . . ?
C01O C016 C01Q 60.5(2) . . ?
C01Q C016 H016 115.4 . . ?
F002 C017 C010 118.8(2) . . ?
C01B C017 F002 118.3(2) . . ?
C01B C017 C010 122.9(2) . . ?
O00A C018 C00Y 113.9(2) . . ?
O00P C018 O00A 121.1(3) . . ?
O00P C018 C00Y 124.9(3) . . ?
N00I C019 C01L 122.3(2) . . ?
C01I C019 N00I 108.3(2) . . ?
C01I C019 C01L 129.4(2) . . ?
C00Z C01B H01R 119.4 . . ?
C017 C01B C00Z 121.1(2) . . ?
C017 C01B H01R 119.4 . . ?
O00D C01C N00G 121.9(3) . . ?
O00D C01C C01S 119.7(3) . . ?
N00G C01C C01S 118.4(3) . . ?
N00G C01D H01A 109.8 . . ?
N00G C01D H01B 109.8 . . ?
N00G C01D C01M 109.2(2) . . ?
H01A C01D H01B 108.3 . . ?
C01M C01D H01A 109.8 . . ?
C01M C01D H01B 109.8 . . ?
N00B C01E H01S 109.6 . . ?
N00B C01E H01T 109.6 . . ?
N00B C01E C01R 110.4(2) . . ?
H01S C01E H01T 108.1 . . ?
C01R C01E H01S 109.6 . . ?
C01R C01E H01T 109.6 . . ?
C012 C01F H01F 120.4 . . ?
C01Z C01F C012 119.2(3) . . ?
C01Z C01F H01F 120.4 . . ?
N00V C01G C01Y 122.8(3) . . ?
C01K C01G N00V 107.3(3) . . ?
C01K C01G C01Y 129.8(3) . . ?
N00C C01H H01U 115.1 . . ?
C01X C01H N00C 120.7(2) . . ?
C01X C01H H01U 115.1 . . ?
C023 C01H N00C 118.5(3) . . ?
C023 C01H H01U 115.1 . . ?
C023 C01H C01X 62.0(2) . . ?
N00E C01I C019 105.8(2) . . ?
N00E C01I H01I 127.1 . . ?
C019 C01I H01I 127.1 . . ?
N00F C01J H01C 109.7 . . ?
N00F C01J H01D 109.7 . . ?
N00F C01J C01P 109.8(2) . . ?
H01C C01J H01D 108.2 . . ?
C01P C01J H01C 109.7 . . ?
C01P C01J H01D 109.7 . . ?
N00H C01K C01G 105.7(2) . . ?
N00H C01K H01V 127.1 . . ?
C01G C01K H01V 127.1 . . ?
O006 C01L C019 108.2(2) . . ?
O006 C01L H01E 110.1 . . ?
O006 C01L H01G 110.1 . . ?
C019 C01L H01E 110.1 . . ?
C019 C01L H01G 110.1 . . ?
H01E C01L H01G 108.4 . . ?
N00F C01M C01D 109.5(2) . . ?
N00F C01M H01H 109.8 . . ?
N00F C01M H01J 109.8 . . ?
C01D C01M H01H 109.8 . . ?
C01D C01M H01J 109.8 . . ?
H01H C01M H01J 108.2 . . ?
C012 C01N H01N 120.7 . . ?
C022 C01N C012 118.5(3) . . ?
C022 C01N H01N 120.7 . . ?
C016 C01O H01K 117.8 . . ?
C016 C01O H01L 117.8 . . ?
C016 C01O C01Q 59.81(18) . . ?
H01K C01O H01L 114.9 . . ?
C01Q C01O H01K 117.8 . . ?
C01Q C01O H01L 117.8 . . ?
N00G C01P C01J 111.2(2) . . ?
N00G C01P H01M 109.4 . . ?
N00G C01P H01O 109.4 . . ?
C01J C01P H01M 109.4 . . ?
C01J C01P H01O 109.4 . . ?
H01M C01P H01O 108.0 . . ?
C016 C01Q C01O 59.65(19) . . ?
C016 C01Q H01P 117.8 . . ?
C016 C01Q H01Q 117.8 . . ?
C01O C01Q H01P 117.8 . . ?
C01O C01Q H01Q 117.8 . . ?
H01P C01Q H01Q 114.9 . . ?
N00Q C01R C01E 109.9(3) . . ?
N00Q C01R H01X 109.7 . . ?
N00Q C01R H01Y 109.7 . . ?
C01E C01R H01X 109.7 . . ?
C01E C01R H01Y 109.7 . . ?
H01X C01R H01Y 108.2 . . ?
C026 C01S C01C 121.6(3) . . ?
C026 C01S C02A 119.8(4) . . ?
C02A C01S C01C 118.4(3) . . ?
N00Q C01T H01 109.7 . . ?
N00Q C01T H 109.7 . . ?
N00Q C01T C01U 110.0(3) . . ?
H01 C01T H 108.2 . . ?
C01U C01T H01 109.7 . . ?
C01U C01T H 109.7 . . ?
N00B C01U C01T 110.7(2) . . ?
N00B C01U H1 109.5 . . ?
N00B C01U HA 109.5 . . ?
C01T C01U H1 109.5 . . ?
C01T C01U HA 109.5 . . ?
H1 C01U HA 108.1 . . ?
C01Z C01W H01W 121.2 . . ?
C022 C01W H01W 121.2 . . ?
C022 C01W C01Z 117.6(3) . . ?
C01H C01X H2 117.9 . . ?
C01H C01X HB 117.9 . . ?
C01H C01X C023 58.8(2) . . ?
H2 C01X HB 115.0 . . ?
C023 C01X H2 117.9 . . ?
C023 C01X HB 117.9 . . ?
O00A C01Y C01G 111.9(2) . . ?
O00A C01Y H3 109.2 . . ?
O00A C01Y HC 109.2 . . ?
C01G C01Y H3 109.2 . . ?
C01G C01Y HC 109.2 . . ?
H3 C01Y HC 107.9 . . ?
C01F C01Z C01W 121.5(3) . . ?
C01F C01Z H01Z 119.3 . . ?
C01W C01Z H01Z 119.3 . . ?
C025 C020 N00H 119.2(4) . . ?
C025 C020 C027 121.1(4) . . ?
C027 C020 N00H 119.7(4) . . ?
N00Q C021 C024 118.4(4) . . ?
O01A C021 N00Q 120.2(4) . . ?
O01A C021 C024 121.4(3) . . ?
C01N C022 Cl01 118.4(2) . . ?
C01N C022 C01W 122.6(3) . . ?
C01W C022 Cl01 119.0(2) . . ?
C01H C023 C01X 59.2(2) . . ?
C01H C023 H02B 117.9 . . ?
C01H C023 H02C 117.9 . . ?
C01X C023 H02B 117.9 . . ?
C01X C023 H02C 117.9 . . ?
H02B C023 H02C 115.0 . . ?
C028 C024 C021 118.2(4) . . ?
C028 C024 C02B 117.7(5) . . ?
C02B C024 C021 124.1(4) . . ?
C020 C025 H025 120.5 . . ?
C020 C025 C1 119.1(5) . . ?
C1 C025 H025 120.5 . . ?
C01S C026 H026 119.7 . . ?
C01S C026 C02H 120.5(5) . . ?
C02H C026 H026 119.7 . . ?
C020 C027 H027 120.5 . . ?
C02G C027 C020 119.1(6) . . ?
C02G C027 H027 120.5 . . ?
C024 C028 H028 119.3 . . ?
C024 C028 C02E 121.5(5) . . ?
C02E C028 H028 119.3 . . ?
C01S C02A H02A 120.2 . . ?
C01S C02A C02I 119.5(5) . . ?
C02I C02A H02A 120.2 . . ?
C024 C02B H02D 119.5 . . ?
C02D C02B C024 121.1(5) . . ?
C02D C02B H02D 119.5 . . ?
C02B C02D H02E 120.3 . . ?
C02F C02D C02B 119.5(5) . . ?
C02F C02D H02E 120.3 . . ?
C028 C02E H02F 119.6 . . ?
C02F C02E C028 120.8(5) . . ?
C02F C02E H02F 119.6 . . ?
C02D C02F H02G 120.3 . . ?
C02E C02F C02D 119.5(6) . . ?
C02E C02F H02G 120.3 . . ?
C027 C02G H02K 119.6 . . ?
C2 C02G C027 120.7(7) . . ?
C2 C02G H02K 119.6 . . ?
C026 C02H H02H 119.8 . . ?
C02J C02H C026 120.4(5) . . ?
C02J C02H H02H 119.8 . . ?
C02A C02I H02I 120.0 . . ?
C02J C02I C02A 120.1(6) . . ?
C02J C02I H02I 120.0 . . ?
C02H C02J C02I 119.6(5) . . ?
C02H C02J H02J 120.2 . . ?
C02I C02J H02J 120.2 . . ?
C025 C1 Cl00 119.8(6) . . ?
C025 C1 C2 120.1(6) . . ?
C2 C1 Cl00 120.1(5) . . ?
C02G C2 C1 119.9(5) . . ?
C02G C2 H2A 120.1 . . ?
C1 C2 H2A 120.1 . . ?

loop_
_geom_bond_atom_site_label_1
_geom_bond_atom_site_label_2
_geom_bond_distance
_geom_bond_site_symmetry_2
_geom_bond_publ_flag
Cl01 C022 1.743(3) . ?
F002 C017 1.366(3) . ?
F003 C014 1.365(3) . ?
O004 C00N 1.239(3) . ?
O005 C00S 1.210(3) . ?
O006 C00S 1.335(3) . ?
O006 C01L 1.447(3) . ?
Cl00 C1 1.703(7) . ?
N008 C00J 1.407(3) . ?
N008 C00R 1.335(3) . ?
N008 C016 1.452(3) . ?
O009 C00X 1.246(3) . ?
O00A C018 1.342(3) . ?
O00A C01Y 1.454(4) . ?
N00B C010 1.401(3) . ?
N00B C01E 1.467(3) . ?
N00B C01U 1.476(4) . ?
N00C C00O 1.395(3) . ?
N00C C00W 1.346(3) . ?
N00C C01H 1.469(3) . ?
O00D C01C 1.224(3) . ?
N00E N00M 1.355(3) . ?
N00E C012 1.418(3) . ?
N00E C01I 1.348(3) . ?
N00F C011 1.393(3) . ?
N00F C01J 1.453(3) . ?
N00F C01M 1.470(4) . ?
N00G C01C 1.350(4) . ?
N00G C01D 1.455(3) . ?
N00G C01P 1.465(4) . ?
N00H N013 1.350(3) . ?
N00H C01K 1.338(4) . ?
N00H C020 1.422(4) . ?
N00I N00M 1.300(3) . ?
N00I C019 1.356(3) . ?
C00J C00L 1.403(3) . ?
C00J C015 1.396(3) . ?
C00K C00N 1.449(3) . ?
C00K C00R 1.379(3) . ?
C00K C00S 1.463(3) . ?
C00L C00N 1.459(3) . ?
C00L C00T 1.401(3) . ?
C00O C00U 1.398(4) . ?
C00O C00Z 1.406(3) . ?
O00P C018 1.192(3) . ?
N00Q C01R 1.465(4) . ?
N00Q C01T 1.464(4) . ?
N00Q C021 1.343(4) . ?
C00R H00R 0.9300 . ?
C00T H00T 0.9300 . ?
C00T C014 1.345(4) . ?
C00U H00U 0.9300 . ?
C00U C010 1.382(3) . ?
N00V N013 1.301(4) . ?
N00V C01G 1.363(4) . ?
C00W H00W 0.9300 . ?
C00W C00Y 1.374(3) . ?
C00X C00Y 1.447(4) . ?
C00X C00Z 1.459(4) . ?
C00Y C018 1.469(4) . ?
C00Z C01B 1.398(4) . ?
C010 C017 1.405(3) . ?
C011 C014 1.414(3) . ?
C011 C015 1.387(4) . ?
C012 C01F 1.387(4) . ?
C012 C01N 1.379(4) . ?
C015 H015 0.9300 . ?
C016 H016 0.9800 . ?
C016 C01O 1.478(4) . ?
C016 C01Q 1.480(4) . ?
C017 C01B 1.353(4) . ?
C019 C01I 1.348(4) . ?
C019 C01L 1.478(4) . ?
O01A C021 1.233(5) . ?
C01B H01R 0.9300 . ?
C01C C01S 1.499(4) . ?
C01D H01A 0.9700 . ?
C01D H01B 0.9700 . ?
C01D C01M 1.502(4) . ?
C01E H01S 0.9700 . ?
C01E H01T 0.9700 . ?
C01E C01R 1.500(4) . ?
C01F H01F 0.9300 . ?
C01F C01Z 1.368(4) . ?
C01G C01K 1.358(4) . ?
C01G C01Y 1.473(4) . ?
C01H H01U 0.9800 . ?
C01H C01X 1.454(4) . ?
C01H C023 1.447(4) . ?
C01I H01I 0.9300 . ?
C01J H01C 0.9700 . ?
C01J H01D 0.9700 . ?
C01J C01P 1.522(4) . ?
C01K H01V 0.9300 . ?
C01L H01E 0.9700 . ?
C01L H01G 0.9700 . ?
C01M H01H 0.9700 . ?
C01M H01J 0.9700 . ?
C01N H01N 0.9300 . ?
C01N C022 1.371(4) . ?
C01O H01K 0.9700 . ?
C01O H01L 0.9700 . ?
C01O C01Q 1.491(4) . ?
C01P H01M 0.9700 . ?
C01P H01O 0.9700 . ?
C01Q H01P 0.9700 . ?
C01Q H01Q 0.9700 . ?
C01R H01X 0.9700 . ?
C01R H01Y 0.9700 . ?
C01S C026 1.377(5) . ?
C01S C02A 1.382(5) . ?
C01T H01 0.9700 . ?
C01T H 0.9700 . ?
C01T C01U 1.494(4) . ?
C01U H1 0.9700 . ?
C01U HA 0.9700 . ?
C01W H01W 0.9300 . ?
C01W C01Z 1.388(4) . ?
C01W C022 1.373(4) . ?
C01X H2 0.9700 . ?
C01X HB 0.9700 . ?
C01X C023 1.495(5) . ?
C01Y H3 0.9700 . ?
C01Y HC 0.9700 . ?
C01Z H01Z 0.9300 . ?
C020 C025 1.366(6) . ?
C020 C027 1.387(6) . ?
C021 C024 1.502(6) . ?
C023 H02B 0.9700 . ?
C023 H02C 0.9700 . ?
C024 C028 1.364(6) . ?
C024 C02B 1.396(6) . ?
C025 H025 0.9300 . ?
C025 C1 1.381(6) . ?
C026 H026 0.9300 . ?
C026 C02H 1.381(7) . ?
C027 H027 0.9300 . ?
C027 C02G 1.370(7) . ?
C028 H028 0.9300 . ?
C028 C02E 1.376(7) . ?
C02A H02A 0.9300 . ?
C02A C02I 1.396(7) . ?
C02B H02D 0.9300 . ?
C02B C02D 1.387(8) . ?
C02D H02E 0.9300 . ?
C02D C02F 1.379(8) . ?
C02E H02F 0.9300 . ?
C02E C02F 1.362(8) . ?
C02F H02G 0.9300 . ?
C02G H02K 0.9300 . ?
C02G C2 1.363(10) . ?
C02H H02H 0.9300 . ?
C02H C02J 1.370(9) . ?
C02I H02I 0.9300 . ?
C02I C02J 1.389(9) . ?
C02J H02J 0.9300 . ?
C1 C2 1.385(10) . ?
C2 H2A 0.9300 . ?

loop_
_geom_torsion_atom_site_label_1
_geom_torsion_atom_site_label_2
_geom_torsion_atom_site_label_3
_geom_torsion_atom_site_label_4
_geom_torsion
_geom_torsion_site_symmetry_1
_geom_torsion_site_symmetry_2
_geom_torsion_site_symmetry_3
_geom_torsion_site_symmetry_4
_geom_torsion_publ_flag
F002 C017 C01B C00Z 176.1(2) . . . . ?
Cl00 C1 C2 C02G -178.3(4) . . . . ?
N008 C00J C00L C00N 2.1(3) . . . . ?
N008 C00J C00L C00T -178.58(19) . . . . ?
N008 C00J C015 C011 178.9(2) . . . . ?
N008 C016 C01O C01Q -110.8(3) . . . . ?
N008 C016 C01Q C01O 107.9(3) . . . . ?
O009 C00X C00Y C00W 176.8(2) . . . . ?
O009 C00X C00Y C018 -6.2(4) . . . . ?
O009 C00X C00Z C00O -177.5(2) . . . . ?
O009 C00X C00Z C01B 1.7(4) . . . . ?
N00B C010 C017 F002 2.1(4) . . . . ?
N00B C010 C017 C01B -179.5(2) . . . . ?
N00B C01E C01R N00Q 56.6(3) . . . . ?
N00C C00O C00U C010 177.5(2) . . . . ?
N00C C00O C00Z C00X 0.5(3) . . . . ?
N00C C00O C00Z C01B -178.8(2) . . . . ?
N00C C00W C00Y C00X 1.0(4) . . . . ?
N00C C00W C00Y C018 -176.1(2) . . . . ?
N00C C01H C01X C023 -108.3(3) . . . . ?
N00C C01H C023 C01X 111.6(3) . . . . ?
O00D C01C C01S C026 -116.4(4) . . . . ?
O00D C01C C01S C02A 59.3(5) . . . . ?
N00E C012 C01F C01Z -178.4(3) . . . . ?
N00E C012 C01N C022 178.0(3) . . . . ?
N00F C011 C014 F003 0.4(4) . . . . ?
N00F C011 C014 C00T 179.0(2) . . . . ?
N00F C011 C015 C00J -176.2(2) . . . . ?
N00F C01J C01P N00G 52.9(3) . . . . ?
N00G C01C C01S C026 63.2(5) . . . . ?
N00G C01C C01S C02A -121.1(4) . . . . ?
N00G C01D C01M N00F -59.0(3) . . . . ?
N00H C020 C025 C1 179.8(3) . . . . ?
N00H C020 C027 C02G 180.0(4) . . . . ?
N00I C019 C01I N00E -0.7(3) . . . . ?
N00I C019 C01L O006 -83.4(3) . . . . ?
C00J N008 C00R C00K 1.0(3) . . . . ?
C00J N008 C016 C01O -70.2(3) . . . . ?
C00J N008 C016 C01Q -141.0(2) . . . . ?
C00J C00L C00N O004 175.1(2) . . . . ?
C00J C00L C00N C00K -3.5(3) . . . . ?
C00J C00L C00T C014 -0.8(3) . . . . ?
C00L C00J C015 C011 -3.1(3) . . . . ?
C00L C00T C014 F003 176.5(2) . . . . ?
C00L C00T C014 C011 -2.1(4) . . . . ?
N00M N00E C012 C01F -7.8(4) . . . . ?
N00M N00E C012 C01N 173.8(3) . . . . ?
N00M N00E C01I C019 0.1(3) . . . . ?
N00M N00I C019 C01I 1.0(3) . . . . ?
N00M N00I C019 C01L -179.0(2) . . . . ?
C00N C00K C00R N008 -2.7(3) . . . . ?
C00N C00K C00S O005 -169.3(2) . . . . ?
C00N C00K C00S O006 12.7(3) . . . . ?
C00N C00L C00T C014 178.6(2) . . . . ?
C00O N00C C00W C00Y 1.2(4) . . . . ?
C00O N00C C01H C01X -62.8(4) . . . . ?
C00O N00C C01H C023 -135.5(3) . . . . ?
C00O C00U C010 N00B -177.7(2) . . . . ?
C00O C00U C010 C017 1.7(4) . . . . ?
C00O C00Z C01B C017 0.8(4) . . . . ?
N00Q C01T C01U N00B -56.1(3) . . . . ?
N00Q C021 C024 C028 120.8(4) . . . . ?
N00Q C021 C024 C02B -57.1(5) . . . . ?
C00R N008 C00J C00L -0.7(3) . . . . ?
C00R N008 C00J C015 177.4(2) . . . . ?
C00R N008 C016 C01O 113.5(3) . . . . ?
C00R N008 C016 C01Q 42.6(3) . . . . ?
C00R C00K C00N O004 -174.9(2) . . . . ?
C00R C00K C00N C00L 3.7(3) . . . . ?
C00R C00K C00S O005 11.9(3) . . . . ?
C00R C00K C00S O006 -166.12(19) . . . . ?
C00S O006 C01L C019 -137.1(2) . . . . ?
C00S C00K C00N O004 6.3(3) . . . . ?
C00S C00K C00N C00L -175.14(19) . . . . ?
C00S C00K C00R N008 176.2(2) . . . . ?
C00T C00L C00N O004 -4.2(3) . . . . ?
C00T C00L C00N C00K 177.14(19) . . . . ?
C00U C00O C00Z C00X -178.9(2) . . . . ?
C00U C00O C00Z C01B 1.9(3) . . . . ?
C00U C010 C017 F002 -177.4(2) . . . . ?
C00U C010 C017 C01B 1.1(4) . . . . ?
N00V C01G C01K N00H -1.1(3) . . . . ?
N00V C01G C01Y O00A 71.1(4) . . . . ?
C00W N00C C00O C00U 177.5(2) . . . . ?
C00W N00C C00O C00Z -1.9(3) . . . . ?
C00W N00C C01H C01X 124.0(3) . . . . ?
C00W N00C C01H C023 51.3(4) . . . . ?
C00W C00Y C018 O00A -14.4(3) . . . . ?
C00W C00Y C018 O00P 162.5(3) . . . . ?
C00X C00Y C018 O00A 168.6(2) . . . . ?
C00X C00Y C018 O00P -14.6(4) . . . . ?
C00X C00Z C01B C017 -178.5(2) . . . . ?
C00Y C00X C00Z C00O 1.5(3) . . . . ?
C00Y C00X C00Z C01B -179.2(2) . . . . ?
C00Z C00O C00U C010 -3.2(4) . . . . ?
C00Z C00X C00Y C00W -2.2(3) . . . . ?
C00Z C00X C00Y C018 174.8(2) . . . . ?
C010 N00B C01E C01R 174.2(2) . . . . ?
C010 N00B C01U C01T -172.8(2) . . . . ?
C010 C017 C01B C00Z -2.3(4) . . . . ?
C011 N00F C01J C01P 158.3(2) . . . . ?
C011 N00F C01M C01D -154.1(2) . . . . ?
C012 N00E N00M N00I 177.1(2) . . . . ?
C012 N00E C01I C019 -176.0(2) . . . . ?
C012 C01F C01Z C01W 0.3(5) . . . . ?
C012 C01N C022 Cl01 -179.2(2) . . . . ?
C012 C01N C022 C01W 0.6(5) . . . . ?
N013 N00H C01K C01G 0.2(3) . . . . ?
N013 N00H C020 C025 -4.8(4) . . . . ?
N013 N00H C020 C027 175.0(3) . . . . ?
N013 N00V C01G C01K 1.6(4) . . . . ?
N013 N00V C01G C01Y 178.8(3) . . . . ?
C014 C011 C015 C00J 0.3(3) . . . . ?
C015 C00J C00L C00N -176.0(2) . . . . ?
C015 C00J C00L C00T 3.3(3) . . . . ?
C015 C011 C014 F003 -176.2(2) . . . . ?
C015 C011 C014 C00T 2.3(4) . . . . ?
C016 N008 C00J C00L -177.04(19) . . . . ?
C016 N008 C00J C015 1.1(3) . . . . ?
C016 N008 C00R C00K 177.4(2) . . . . ?
C018 O00A C01Y C01G 115.7(3) . . . . ?
C019 N00I N00M N00E -0.9(3) . . . . ?
O01A C021 C024 C028 -56.2(5) . . . . ?
O01A C021 C024 C02B 125.8(5) . . . . ?
C01C N00G C01D C01M -140.7(3) . . . . ?
C01C N00G C01P C01J 142.8(3) . . . . ?
C01C C01S C026 C02H 176.3(5) . . . . ?
C01C C01S C02A C02I -176.9(5) . . . . ?
C01D N00G C01C O00D -164.8(3) . . . . ?
C01D N00G C01C C01S 15.7(4) . . . . ?
C01D N00G C01P C01J -52.5(3) . . . . ?
C01E N00B C010 C00U 13.6(3) . . . . ?
C01E N00B C010 C017 -165.9(2) . . . . ?
C01E N00B C01U C01T 53.6(3) . . . . ?
C01F C012 C01N C022 -0.5(5) . . . . ?
C01G N00V N013 N00H -1.4(4) . . . . ?
C01H N00C C00O C00U 4.3(3) . . . . ?
C01H N00C C00O C00Z -175.0(2) . . . . ?
C01H N00C C00W C00Y 174.4(2) . . . . ?
C01I N00E N00M N00I 0.5(3) . . . . ?
C01I N00E C012 C01F 168.0(3) . . . . ?
C01I N00E C012 C01N -10.5(4) . . . . ?
C01I C019 C01L O006 96.7(3) . . . . ?
C01J N00F C011 C014 -167.1(3) . . . . ?
C01J N00F C011 C015 9.2(4) . . . . ?
C01J N00F C01M C01D 62.4(3) . . . . ?
C01K N00H N013 N00V 0.8(3) . . . . ?
C01K N00H C020 C025 173.8(3) . . . . ?
C01K N00H C020 C027 -6.4(5) . . . . ?
C01K C01G C01Y O00A -112.4(3) . . . . ?
C01L O006 C00S O005 -1.4(4) . . . . ?
C01L O006 C00S C00K 176.7(2) . . . . ?
C01L C019 C01I N00E 179.3(3) . . . . ?
C01M N00F C011 C014 52.7(4) . . . . ?
C01M N00F C011 C015 -131.0(3) . . . . ?
C01M N00F C01J C01P -58.6(3) . . . . ?
C01N C012 C01F C01Z 0.1(5) . . . . ?
C01P N00G C01C O00D -1.7(4) . . . . ?
C01P N00G C01C C01S 178.7(3) . . . . ?
C01P N00G C01D C01M 55.3(3) . . . . ?
C01R N00Q C01T C01U 60.3(3) . . . . ?
C01R N00Q C021 O01A 15.5(5) . . . . ?
C01R N00Q C021 C024 -161.6(3) . . . . ?
C01S C026 C02H C02J 1.3(10) . . . . ?
C01S C02A C02I C02J -0.3(10) . . . . ?
C01T N00Q C01R C01E -60.6(3) . . . . ?
C01T N00Q C021 O01A 162.0(3) . . . . ?
C01T N00Q C021 C024 -15.1(5) . . . . ?
C01U N00B C010 C00U -118.4(3) . . . . ?
C01U N00B C010 C017 62.1(3) . . . . ?
C01U N00B C01E C01R -53.8(3) . . . . ?
C01Y O00A C018 O00P -4.0(4) . . . . ?
C01Y O00A C018 C00Y 173.0(2) . . . . ?
C01Y C01G C01K N00H -178.0(3) . . . . ?
C01Z C01W C022 Cl01 179.5(3) . . . . ?
C01Z C01W C022 C01N -0.3(5) . . . . ?
C020 N00H N013 N00V 179.6(3) . . . . ?
C020 N00H C01K C01G -178.5(3) . . . . ?
C020 C025 C1 Cl00 179.1(3) . . . . ?
C020 C025 C1 C2 -0.6(7) . . . . ?
C020 C027 C02G C2 1.0(8) . . . . ?
C021 N00Q C01R C01E 89.7(3) . . . . ?
C021 N00Q C01T C01U -88.8(4) . . . . ?
C021 C024 C028 C02E -177.4(4) . . . . ?
C021 C024 C02B C02D 177.6(4) . . . . ?
C022 C01W C01Z C01F -0.1(5) . . . . ?
C024 C028 C02E C02F -0.9(8) . . . . ?
C024 C02B C02D C02F 0.1(8) . . . . ?
C025 C020 C027 C02G -0.2(6) . . . . ?
C025 C1 C2 C02G 1.4(8) . . . . ?
C026 C01S C02A C02I -1.1(7) . . . . ?
C026 C02H C02J C02I -2.7(11) . . . . ?
C027 C020 C025 C1 0.0(5) . . . . ?
C027 C02G C2 C1 -1.6(9) . . . . ?
C028 C024 C02B C02D -0.3(7) . . . . ?
C028 C02E C02F C02D 0.7(9) . . . . ?
C02A C01S C026 C02H 0.7(7) . . . . ?
C02A C02I C02J C02H 2.2(11) . . . . ?
C02B C024 C028 C02E 0.7(7) . . . . ?
C02B C02D C02F C02E -0.3(9) . . . . ?

loop_
_smtbx_masks_void_nr
_smtbx_masks_void_average_x
_smtbx_masks_void_average_y
_smtbx_masks_void_average_z
_smtbx_masks_void_volume
_smtbx_masks_void_count_electrons
_smtbx_masks_void_content
1 0.141 -0.093 0.153 61.7 12.8 ?
2 -0.141 0.093 0.847 61.7 12.7 ?
3 0.500 0.500 1.000 21.0 0.3 ?
